data_1573560
loop_
_publ_author_name
'Jin, Peng-Bo'
'Luo, Qian-Cheng'
'Gransbury, Gemma K.'
'Winpenny, Richard E. P.'
'Mills, David P.'
'Zheng, Yan-Zhen'

_publ_section_title
;
 Rare earth benzene tetraanion-bridged amidinate complexes.
;
_journal_name_full 'Chemical science'
_journal_paper_doi 10.1039/d4sc05982d
_journal_year 2024
_chemical_formula_moiety 'C58 H86 Gd I N4, C7 H8'
_chemical_formula_sum 'C65 H94 Gd I N4'
_chemical_formula_weight 1215.59
_space_group_crystal_system monoclinic
_space_group_IT_number 15
_space_group_name_Hall '-C 2yc'
_space_group_name_H-M_alt 'C 1 2/c 1'
_atom_sites_solution_hydrogens mixed
_atom_sites_solution_primary dual
_audit_creation_date 2024-11-09
_audit_creation_method
;
Olex2 1.5
(compiled 2024.02.16 svn.r378c4104 for OlexSys, GUI svn.r6928)
;
_audit_update_record
;
2024-11-13 deposited with the CCDC.	2024-12-24 downloaded from the CCDC.
;
_cell_angle_alpha 90
_cell_angle_beta 119.762(3)
_cell_angle_gamma 90
_cell_formula_units_Z 4
_cell_length_a 26.171(2)
_cell_length_b 11.0443(10)
_cell_length_c 23.940(3)
_cell_measurement_reflns_used 9215
_cell_measurement_temperature 150.00
_cell_measurement_theta_max 25.353
_cell_measurement_theta_min 2.57
_cell_volume 6006.9(11)
_computing_molecular_graphics 'Olex2 1.5 (Dolomanov et al., 2009)'
_computing_publication_material 'Olex2 1.5 (Dolomanov et al., 2009)'
_computing_structure_refinement 'SHELXL 2018/3 (Sheldrick, 2015)'
_computing_structure_solution 'SHELXT 2018/2 (Sheldrick, 2018)'
_diffrn_ambient_temperature 150.00
_diffrn_measured_fraction_theta_full 0.988
_diffrn_measured_fraction_theta_max 0.988
_diffrn_measurement_device_type 'Bruker APEX-II CCD'
_diffrn_measurement_method '\f and \w scans'
_diffrn_radiation_type MoK\a
_diffrn_radiation_wavelength 0.71073
_diffrn_reflns_av_R_equivalents 0.0762
_diffrn_reflns_av_unetI/netI 0.0384
_diffrn_reflns_Laue_measured_fraction_full 0.988
_diffrn_reflns_Laue_measured_fraction_max 0.988
_diffrn_reflns_limit_h_max 31
_diffrn_reflns_limit_h_min -31
_diffrn_reflns_limit_k_max 13
_diffrn_reflns_limit_k_min -13
_diffrn_reflns_limit_l_max 28
_diffrn_reflns_limit_l_min -27
_diffrn_reflns_number 38569
_diffrn_reflns_point_group_measured_fraction_full 0.988
_diffrn_reflns_point_group_measured_fraction_max 0.988
_diffrn_reflns_theta_full 25.242
_diffrn_reflns_theta_max 25.353
_diffrn_reflns_theta_min 2.050
_exptl_absorpt_coefficient_mu 1.659
_exptl_absorpt_correction_type none
_exptl_crystal_colour colourless
_exptl_crystal_colour_primary colourless
_exptl_crystal_density_diffrn 1.344
_exptl_crystal_description block
_exptl_crystal_F_000 2516
_exptl_crystal_size_max 0.3
_exptl_crystal_size_mid 0.2
_exptl_crystal_size_min 0.2
_refine_diff_density_max 0.360
_refine_diff_density_min -0.298
_refine_diff_density_rms 0.067
_refine_ls_extinction_method none
_refine_ls_goodness_of_fit_ref 1.038
_refine_ls_hydrogen_treatment mixed
_refine_ls_matrix_type full
_refine_ls_number_parameters 373
_refine_ls_number_reflns 5438
_refine_ls_number_restraints 136
_refine_ls_restrained_S_all 1.026
_refine_ls_R_factor_all 0.0288
_refine_ls_R_factor_gt 0.0254
_refine_ls_shift/su_max 0.001
_refine_ls_shift/su_mean 0.000
_refine_ls_structure_factor_coef Fsqd
_refine_ls_weighting_details 'w=1/[\s^2^(Fo^2^)+(0.0272P)^2^+1.4152P] where P=(Fo^2^+2Fc^2^)/3'
_refine_ls_weighting_scheme calc
_refine_ls_wR_factor_gt 0.0584
_refine_ls_wR_factor_ref 0.0607
_reflns_Friedel_coverage 0.000
_reflns_number_gt 4969
_reflns_number_total 5438
_reflns_threshold_expression 'I > 2\s(I)'
_cod_data_source_file d4sc05982d2.cif
_cod_data_source_block 1Gd
_cod_original_cell_volume 6007.0(11)
_cod_database_code 1573560
_shelx_shelxl_version_number 2018/3
_shelx_space_group_comment
;
The symmetry employed for this shelxl refinement is uniquely defined
by the following loop, which should always be used as a source of
symmetry information in preference to the above space-group names.
They are only intended as comments.
;
_olex2_refinement_description
;
1. Restrained distances
 C2-C3
 1.51 with sigma of 0.02
 C3-C4 = C3-C8 = C5-C6
 1.39 with sigma of 0.02
 C4-C5 = C6-C7 = C7-C8
 1.38 with sigma of 0.02
 C2-C4 = C2-C8
 2.52 with sigma of 0.04
 C3-C5
 2.42 with sigma of 0.04
 C3-C7
 2.41 with sigma of 0.04
 C4-C6
 2.39 with sigma of 0.04
 C5-C7 = C6-C8
 2.4 with sigma of 0.04
 C3-C4 \\sim C4-C5 \\sim C5-C6 \\sim C6-C7 \\sim C7-C8 \\sim C8-C3
 with sigma of 0.02
 C3-C7 \\sim C3-C5 \\sim C8-C6 \\sim C4-C8 \\sim C5-C7 \\sim C4-C6
 with sigma of 0.04
 C2-C8 \\sim C2-C4
 with sigma of 0.04
2. Restrained planarity
 C2, C3, C4, C5, C6, C7, C8
 with sigma of 0.1
3. Uiso/Uaniso restraints and constraints
C2 \\sim C3 \\sim C4 \\sim C5 \\sim C6 \\sim C7 \\sim C8: within 2A with sigma
of 0.04 and sigma for terminal atoms of 0.08 within 2A
4. Rigid body (RIGU) restrains
 C2, C3, C4, C5, C6, C7, C8
 with sigma for 1-2 distances of 0.004 and sigma for 1-3 distances of 0.004
5. Others
 Fixed Sof: C2(0.5) H2A(0.5) H2B(0.5) H2C(0.5) C3(0.5) C4(0.5) H4(0.5) C5(0.5)
 H5(0.5) C6(0.5) H6(0.5) C7(0.5) H7(0.5) C8(0.5) H8(0.5)
6.a Ternary CH refined with riding coordinates:
 C00B(H00B), C00D(H00D), C00F(H00F), C00M(H00M)
6.b Aromatic/amide H refined with riding coordinates:
 C009(H009), C00H(H00H), C00J(H00J), C00L(H00L), C00N(H00N), C00Q(H00U),
 C4(H4), C5(H5), C6(H6), C7(H7), C8(H8)
6.c Idealised Me refined as rotating group:
 C00G(H00A,H00C,H00E), C00K(H00G,H00I,H00K), C00O(H00O,H00P,H00Q), C00P(H00R,
 H00S,H00T), C00R(H00V,H00W,H00X), C00S(H00Y,H,HA), C00U(H00,HB,HC), C00V(H1,HD,
 HE), C00W(H2,HF,HG), C00X(H3,HH,HI), C2(H2A,H2B,H2C)
;
_olex2_submission_special_instructions 'No special instructions were received'

loop_
_space_group_symop_operation_xyz
'x, y, z'
'-x, y, -z+1/2'
'x+1/2, y+1/2, z'
'-x+1/2, y+1/2, -z+1/2'
'-x, -y, -z'
'x, -y, z-1/2'
'-x+1/2, -y+1/2, -z'
'x+1/2, -y+1/2, z-1/2'

loop_
_atom_site_label
_atom_site_type_symbol
_atom_site_fract_x
_atom_site_fract_y
_atom_site_fract_z
_atom_site_U_iso_or_equiv
_atom_site_adp_type
_atom_site_occupancy
_atom_site_site_symmetry_order
_atom_site_calc_flag
_atom_site_refinement_flags_posn
_atom_site_refinement_flags_adp
_atom_site_refinement_flags_occupancy
_atom_site_disorder_assembly
_atom_site_disorder_group
Gd01 Gd 0.500000 0.76762(2) 0.250000 0.01877(6) Uani 1 2 d S T P . .
I002 I 0.500000 1.03316(2) 0.250000 0.04180(9) Uani 1 2 d S T P . .
N003 N 0.49591(8) 0.6631(2) 0.16318(9) 0.0215(4) Uani 1 1 d . . . . .
N004 N 0.58141(8) 0.75307(19) 0.22780(9) 0.0221(5) Uani 1 1 d . . . . .
C005 C 0.44554(10) 0.6263(2) 0.10326(11) 0.0221(5) Uani 1 1 d . . . . .
C006 C 0.40823(11) 0.7159(2) 0.06087(12) 0.0243(5) Uani 1 1 d . . . . .
C007 C 0.55001(10) 0.6941(2) 0.17230(11) 0.0222(5) Uani 1 1 d . . . . .
C008 C 0.43074(10) 0.5030(2) 0.09016(11) 0.0240(5) Uani 1 1 d . . . . .
C009 C 0.35947(12) 0.6798(3) 0.00336(12) 0.0316(6) Uani 1 1 d . . . . .
H009 H 0.334657 0.739691 -0.026113 0.038 Uiso 1 1 calc R U . . .
C00A C 0.65928(12) 0.9034(3) 0.24558(13) 0.0310(6) Uani 1 1 d . . . . .
C00B C 0.66867(12) 0.5936(3) 0.32327(13) 0.0313(6) Uani 1 1 d . . . . .
H00B H 0.626675 0.600646 0.312551 0.038 Uiso 1 1 calc R U . . .
C00C C 0.64202(10) 0.7897(3) 0.25719(11) 0.0249(6) Uani 1 1 d . . . . .
C00D C 0.46454(12) 0.4030(2) 0.13781(13) 0.0291(6) Uani 1 1 d . . . . .
H00D H 0.504360 0.435295 0.169197 0.035 Uiso 1 1 calc R U . . .
C00E C 0.68474(11) 0.7104(3) 0.30321(12) 0.0279(6) Uani 1 1 d . . . . .
C00F C 0.41645(13) 0.8493(3) 0.07870(13) 0.0322(6) Uani 1 1 d . . . . .
H00F H 0.457815 0.861150 0.114351 0.039 Uiso 1 1 calc R U . . .
C00G C 0.37505(15) 0.8825(3) 0.10422(16) 0.0442(8) Uani 1 1 d . . . . .
H00A H 0.334147 0.875662 0.069412 0.066 Uiso 1 1 calc R U . . .
H00C H 0.382825 0.965899 0.120354 0.066 Uiso 1 1 calc R U . . .
H00E H 0.381646 0.827330 0.139227 0.066 Uiso 1 1 calc R U . . .
C00H C 0.38097(11) 0.4721(3) 0.03188(12) 0.0305(6) Uani 1 1 d . . . . .
H00H H 0.370652 0.389261 0.022002 0.037 Uiso 1 1 calc R U . . .
C00I C 0.56916(11) 0.6666(3) 0.12117(12) 0.0322(6) Uani 1 1 d . . . . .
C00J C 0.71922(12) 0.9298(3) 0.27511(14) 0.0384(7) Uani 1 1 d . . . . .
H00J H 0.731190 1.005648 0.266760 0.046 Uiso 1 1 calc R U . . .
C00K C 0.63536(12) 0.6848(3) 0.14466(13) 0.0381(7) Uani 1 1 d . . . . .
H00G H 0.645849 0.769915 0.156259 0.057 Uiso 1 1 calc R U . . .
H00I H 0.643495 0.662401 0.110222 0.057 Uiso 1 1 calc R U . . .
H00K H 0.658700 0.633625 0.182379 0.057 Uiso 1 1 calc R U . . .
C00L C 0.34648(12) 0.5605(3) -0.01168(12) 0.0336(6) Uani 1 1 d . . . . .
H00L H 0.313857 0.537985 -0.051929 0.040 Uiso 1 1 calc R U . . .
C00M C 0.61681(13) 1.0008(3) 0.20220(13) 0.0370(7) Uani 1 1 d . . . . .
H00M H 0.575703 0.972988 0.187531 0.044 Uiso 1 1 calc R U . . .
C00N C 0.74418(11) 0.7423(3) 0.33050(13) 0.0358(7) Uani 1 1 d . . . . .
H00N H 0.773375 0.688270 0.359959 0.043 Uiso 1 1 calc R U . . .
C00O C 0.47317(14) 0.2891(3) 0.10718(15) 0.0419(7) Uani 1 1 d . . . . .
H00O H 0.434965 0.250308 0.080002 0.063 Uiso 1 1 calc R U . . .
H00P H 0.499207 0.232749 0.141059 0.063 Uiso 1 1 calc R U . . .
H00Q H 0.490857 0.311098 0.080857 0.063 Uiso 1 1 calc R U . . .
C00P C 0.43313(14) 0.3699(3) 0.17528(14) 0.0386(7) Uani 1 1 d . . . . .
H00R H 0.432114 0.440737 0.199373 0.058 Uiso 1 1 calc R U . . .
H00S H 0.454356 0.303897 0.205293 0.058 Uiso 1 1 calc R U . . .
H00T H 0.392812 0.343936 0.145134 0.058 Uiso 1 1 calc R U . . .
C00Q C 0.76150(12) 0.8498(3) 0.31583(14) 0.0428(8) Uani 1 1 d . . . . .
H00U H 0.802086 0.868351 0.333629 0.051 Uiso 1 1 calc R U . . .
C00R C 0.40618(15) 0.9338(3) 0.02342(15) 0.0453(8) Uani 1 1 d . . . . .
H00V H 0.430082 0.906934 0.004654 0.068 Uiso 1 1 calc R U . . .
H00W H 0.417424 1.016551 0.039820 0.068 Uiso 1 1 calc R U . . .
H00X H 0.364468 0.932178 -0.009604 0.068 Uiso 1 1 calc R U . . .
C00S C 0.70550(14) 0.5715(3) 0.39573(14) 0.0448(8) Uani 1 1 d . . . . .
H00Y H 0.745943 0.551349 0.406913 0.067 Uiso 1 1 calc R U . . .
H H 0.688528 0.504245 0.407811 0.067 Uiso 1 1 calc R U . . .
HA H 0.705616 0.644763 0.418893 0.067 Uiso 1 1 calc R U . . .
C00T C 0.53468(14) 0.7530(4) 0.06354(14) 0.0466(9) Uani 1 1 d . . . . .
C00U C 0.67286(16) 0.4845(3) 0.28675(16) 0.0493(8) Uani 1 1 d . . . . .
H00 H 0.645288 0.494653 0.240656 0.074 Uiso 1 1 calc R U . . .
HB H 0.662940 0.410833 0.302125 0.074 Uiso 1 1 calc R U . . .
HC H 0.713048 0.477982 0.293993 0.074 Uiso 1 1 calc R U . . .
C00V C 0.62706(16) 1.1193(3) 0.23924(19) 0.0552(9) Uani 1 1 d . . . . .
H1 H 0.625734 1.104044 0.278821 0.083 Uiso 1 1 calc R U . . .
HD H 0.596333 1.177660 0.212501 0.083 Uiso 1 1 calc R U . . .
HE H 0.665683 1.152269 0.250138 0.083 Uiso 1 1 calc R U . . .
C00W C 0.55619(14) 0.5345(3) 0.09796(16) 0.0481(9) Uani 1 1 d . . . . .
H2 H 0.574261 0.480064 0.135157 0.072 Uiso 1 1 calc R U . . .
HF H 0.572518 0.517920 0.069708 0.072 Uiso 1 1 calc R U . . .
HG H 0.513535 0.521404 0.074208 0.072 Uiso 1 1 calc R U . . .
C00X C 0.62253(16) 1.0270(4) 0.14244(16) 0.0577(10) Uani 1 1 d . . . . .
H3 H 0.662317 1.056429 0.155961 0.087 Uiso 1 1 calc R U . . .
HH H 0.593702 1.088639 0.115952 0.087 Uiso 1 1 calc R U . . .
HI H 0.615215 0.952474 0.117341 0.087 Uiso 1 1 calc R U . . .
H00Z H 0.493(2) 0.719(4) 0.038(2) 0.087 Uiso 1 1 d . U . . .
HJ H 0.5345(18) 0.839(4) 0.079(2) 0.087 Uiso 1 1 d . U . . .
HK H 0.5508(19) 0.747(4) 0.036(2) 0.087 Uiso 1 1 d . U . . .
C2 C 0.7531(6) 0.2763(13) 0.5830(5) 0.062(4) Uani 0.5 1 d D U P A -1
H2A H 0.720055 0.231275 0.581145 0.094 Uiso 0.5 1 calc R U P A -1
H2B H 0.748512 0.362720 0.588704 0.094 Uiso 0.5 1 calc R U P A -1
H2C H 0.790077 0.247041 0.619305 0.094 Uiso 0.5 1 calc R U P A -1
C3 C 0.7543(3) 0.2577(6) 0.5214(3) 0.0454(15) Uani 0.5 1 d D U P A -1
C4 C 0.7175(5) 0.1742(11) 0.4762(4) 0.053(3) Uani 0.5 1 d D U P A -1
H4 H 0.691494 0.127813 0.484669 0.064 Uiso 0.5 1 calc R U P A -1
C5 C 0.7176(3) 0.1565(7) 0.4195(3) 0.0531(18) Uani 0.5 1 d D U P A -1
H5 H 0.691582 0.099314 0.388947 0.064 Uiso 0.5 1 calc R U P A -1
C6 C 0.7559(5) 0.2227(11) 0.4069(5) 0.046(2) Uani 0.5 1 d D U P A -1
H6 H 0.756254 0.211816 0.367727 0.055 Uiso 0.5 1 calc R U P A -1
C7 C 0.7932(3) 0.3042(6) 0.4521(3) 0.0484(15) Uani 0.5 1 d D U P A -1
H7 H 0.820145 0.348612 0.444237 0.058 Uiso 0.5 1 calc R U P A -1
C8 C 0.7924(5) 0.3226(10) 0.5083(5) 0.047(2) Uani 0.5 1 d D U P A -1
H8 H 0.818250 0.380379 0.538548 0.056 Uiso 0.5 1 calc R U P A -1

loop_
_atom_site_aniso_label
_atom_site_aniso_U_11
_atom_site_aniso_U_22
_atom_site_aniso_U_33
_atom_site_aniso_U_23
_atom_site_aniso_U_13
_atom_site_aniso_U_12
Gd01 0.01894(9) 0.02059(10) 0.01783(9) 0.000 0.00992(7) 0.000
I002 0.0647(2) 0.02080(14) 0.05456(18) 0.000 0.04075(16) 0.000
N003 0.0187(10) 0.0289(12) 0.0146(10) -0.0042(8) 0.0065(9) -0.0038(9)
N004 0.0170(10) 0.0311(12) 0.0186(10) -0.0019(8) 0.0092(9) -0.0012(9)
C005 0.0174(12) 0.0328(15) 0.0164(12) -0.0009(10) 0.0085(10) -0.0025(10)
C006 0.0235(13) 0.0279(14) 0.0199(12) 0.0013(10) 0.0096(11) -0.0019(11)
C007 0.0187(12) 0.0278(14) 0.0188(12) 0.0029(10) 0.0082(10) 0.0001(10)
C008 0.0223(12) 0.0282(14) 0.0203(12) -0.0021(11) 0.0097(11) 0.0001(11)
C009 0.0292(14) 0.0373(17) 0.0188(13) 0.0046(11) 0.0047(11) 0.0013(12)
C00A 0.0283(14) 0.0414(18) 0.0268(14) -0.0060(12) 0.0163(12) -0.0104(12)
C00B 0.0226(13) 0.0405(18) 0.0301(14) 0.0024(12) 0.0126(12) 0.0051(12)
C00C 0.0189(12) 0.0399(16) 0.0179(12) -0.0068(11) 0.0106(10) -0.0048(11)
C00D 0.0309(14) 0.0255(15) 0.0272(14) -0.0007(11) 0.0117(12) 0.0026(11)
C00E 0.0198(12) 0.0435(17) 0.0221(13) -0.0067(11) 0.0118(11) -0.0005(11)
C00F 0.0351(15) 0.0272(15) 0.0310(15) 0.0013(12) 0.0139(13) 0.0005(12)
C00G 0.052(2) 0.0392(19) 0.0430(18) -0.0013(14) 0.0247(16) 0.0045(15)
C00H 0.0299(14) 0.0344(16) 0.0239(13) -0.0064(11) 0.0109(12) -0.0090(12)
C00I 0.0258(14) 0.0495(19) 0.0259(14) -0.0091(12) 0.0164(12) -0.0066(13)
C00J 0.0311(15) 0.054(2) 0.0346(15) -0.0083(14) 0.0200(13) -0.0167(14)
C00K 0.0310(15) 0.063(2) 0.0285(15) -0.0111(14) 0.0208(13) -0.0063(14)
C00L 0.0274(14) 0.0450(18) 0.0189(13) -0.0037(12) 0.0043(11) -0.0064(13)
C00M 0.0329(15) 0.0416(18) 0.0352(15) 0.0030(13) 0.0160(13) -0.0118(13)
C00N 0.0185(13) 0.057(2) 0.0283(14) -0.0043(13) 0.0091(12) -0.0005(13)
C00O 0.0525(19) 0.0336(17) 0.0369(16) -0.0020(13) 0.0202(15) 0.0091(14)
C00P 0.0468(18) 0.0326(17) 0.0379(16) 0.0091(13) 0.0221(15) 0.0073(13)
C00Q 0.0206(14) 0.071(2) 0.0368(17) -0.0143(16) 0.0142(13) -0.0139(15)
C00R 0.061(2) 0.0307(17) 0.0418(17) 0.0075(14) 0.0236(16) -0.0014(15)
C00S 0.0399(17) 0.058(2) 0.0342(16) 0.0098(15) 0.0166(14) 0.0073(15)
C00T 0.0336(16) 0.088(3) 0.0218(15) 0.0025(16) 0.0165(14) -0.0092(17)
C00U 0.064(2) 0.046(2) 0.0521(19) -0.0049(16) 0.0392(18) -0.0002(17)
C00V 0.048(2) 0.039(2) 0.070(2) -0.0019(17) 0.0232(19) -0.0114(16)
C00W 0.0422(18) 0.066(2) 0.0495(19) -0.0298(17) 0.0328(16) -0.0141(16)
C00X 0.054(2) 0.073(3) 0.0451(19) 0.0191(18) 0.0243(17) -0.0129(19)
C2 0.066(8) 0.073(8) 0.042(5) 0.010(5) 0.022(5) 0.038(6)
C3 0.038(3) 0.048(4) 0.044(4) 0.013(4) 0.016(4) 0.021(3)
C4 0.032(5) 0.067(6) 0.049(5) 0.014(4) 0.011(4) -0.003(4)
C5 0.039(4) 0.055(5) 0.047(4) 0.004(3) 0.008(3) -0.007(3)
C6 0.044(5) 0.043(5) 0.050(5) 0.005(4) 0.023(4) 0.006(4)
C7 0.046(4) 0.036(4) 0.064(4) 0.004(3) 0.028(3) 0.000(3)
C8 0.041(5) 0.034(4) 0.055(5) -0.001(4) 0.017(4) 0.003(3)

loop_
_atom_type_symbol
_atom_type_description
_atom_type_scat_dispersion_real
_atom_type_scat_dispersion_imag
_atom_type_scat_source
C C 0.0033 0.0016 'International Tables Vol C Tables 4.2.6.8 and 6.1.1.4'
H H 0.0000 0.0000 'International Tables Vol C Tables 4.2.6.8 and 6.1.1.4'
Gd Gd -0.1653 3.9035 'International Tables Vol C Tables 4.2.6.8 and 6.1.1.4'
I I -0.4742 1.8119 'International Tables Vol C Tables 4.2.6.8 and 6.1.1.4'
N N 0.0061 0.0033 'International Tables Vol C Tables 4.2.6.8 and 6.1.1.4'

loop_
_geom_angle_atom_site_label_1
_geom_angle_atom_site_label_2
_geom_angle_atom_site_label_3
_geom_angle
_geom_angle_site_symmetry_1
_geom_angle_site_symmetry_3
_geom_angle_publ_flag
N003 Gd01 I002 119.65(5) . . ?
N003 Gd01 I002 119.65(5) 2_655 . ?
N003 Gd01 N003 120.70(11) . 2_655 ?
N003 Gd01 N004 120.13(7) . 2_655 ?
N003 Gd01 N004 55.46(7) 2_655 2_655 ?
N003 Gd01 N004 120.13(7) 2_655 . ?
N003 Gd01 N004 55.46(7) . . ?
N003 Gd01 C007 127.09(7) 2_655 . ?
N003 Gd01 C007 127.09(7) . 2_655 ?
N003 Gd01 C007 28.02(7) 2_655 2_655 ?
N003 Gd01 C007 28.02(7) . . ?
N004 Gd01 I002 93.77(5) 2_655 . ?
N004 Gd01 I002 93.77(5) . . ?
N004 Gd01 N004 172.46(10) . 2_655 ?
N004 Gd01 C007 27.60(7) 2_655 2_655 ?
N004 Gd01 C007 148.10(7) . 2_655 ?
N004 Gd01 C007 27.60(7) . . ?
N004 Gd01 C007 148.10(7) 2_655 . ?
C007 Gd01 I002 106.42(5) . . ?
C007 Gd01 I002 106.42(5) 2_655 . ?
C007 Gd01 C007 147.15(10) 2_655 . ?
C005 N003 Gd01 129.80(15) . . ?
C007 N003 Gd01 98.53(14) . . ?
C007 N003 C005 126.4(2) . . ?
C007 N004 Gd01 94.37(14) . . ?
C007 N004 C00C 127.5(2) . . ?
C00C N004 Gd01 138.10(15) . . ?
C006 C005 N003 118.9(2) . . ?
C006 C005 C008 120.3(2) . . ?
C008 C005 N003 120.6(2) . . ?
C005 C006 C00F 121.9(2) . . ?
C009 C006 C005 118.6(2) . . ?
C009 C006 C00F 119.2(2) . . ?
N003 C007 Gd01 53.45(12) . . ?
N003 C007 C00I 122.4(2) . . ?
N004 C007 Gd01 58.03(12) . . ?
N004 C007 N003 111.0(2) . . ?
N004 C007 C00I 126.5(2) . . ?
C00I C007 Gd01 170.72(17) . . ?
C005 C008 C00D 122.9(2) . . ?
C00H C008 C005 118.4(2) . . ?
C00H C008 C00D 118.6(2) . . ?
C006 C009 H009 119.2 . . ?
C00L C009 C006 121.6(3) . . ?
C00L C009 H009 119.2 . . ?
C00C C00A C00M 124.5(2) . . ?
C00J C00A C00C 118.5(3) . . ?
C00J C00A C00M 117.0(3) . . ?
C00E C00B H00B 107.3 . . ?
C00E C00B C00S 112.3(2) . . ?
C00E C00B C00U 112.5(2) . . ?
C00S C00B H00B 107.3 . . ?
C00U C00B H00B 107.3 . . ?
C00U C00B C00S 109.9(3) . . ?
C00A C00C N004 122.6(2) . . ?
C00A C00C C00E 119.9(2) . . ?
C00E C00C N004 117.4(2) . . ?
C008 C00D H00D 107.9 . . ?
C008 C00D C00O 114.1(2) . . ?
C008 C00D C00P 109.4(2) . . ?
C00O C00D H00D 107.9 . . ?
C00O C00D C00P 109.5(2) . . ?
C00P C00D H00D 107.9 . . ?
C00C C00E C00B 122.6(2) . . ?
C00N C00E C00B 119.2(2) . . ?
C00N C00E C00C 118.2(3) . . ?
C006 C00F H00F 108.0 . . ?
C006 C00F C00G 108.4(2) . . ?
C006 C00F C00R 114.2(2) . . ?
C00G C00F H00F 108.0 . . ?
C00G C00F C00R 110.1(3) . . ?
C00R C00F H00F 108.0 . . ?
C00F C00G H00A 109.5 . . ?
C00F C00G H00C 109.5 . . ?
C00F C00G H00E 109.5 . . ?
H00A C00G H00C 109.5 . . ?
H00A C00G H00E 109.5 . . ?
H00C C00G H00E 109.5 . . ?
C008 C00H H00H 119.5 . . ?
C00L C00H C008 121.0(3) . . ?
C00L C00H H00H 119.5 . . ?
C00K C00I C007 115.2(2) . . ?
C00K C00I C00T 107.2(2) . . ?
C00T C00I C007 107.8(2) . . ?
C00W C00I C007 111.6(2) . . ?
C00W C00I C00K 105.1(2) . . ?
C00W C00I C00T 109.7(3) . . ?
C00A C00J H00J 118.9 . . ?
C00Q C00J C00A 122.2(3) . . ?
C00Q C00J H00J 118.9 . . ?
C00I C00K H00G 109.5 . . ?
C00I C00K H00I 109.5 . . ?
C00I C00K H00K 109.5 . . ?
H00G C00K H00I 109.5 . . ?
H00G C00K H00K 109.5 . . ?
H00I C00K H00K 109.5 . . ?
C009 C00L C00H 119.9(2) . . ?
C009 C00L H00L 120.1 . . ?
C00H C00L H00L 120.1 . . ?
C00A C00M H00M 108.4 . . ?
C00A C00M C00V 110.5(2) . . ?
C00A C00M C00X 113.0(3) . . ?
C00V C00M H00M 108.4 . . ?
C00V C00M C00X 108.0(3) . . ?
C00X C00M H00M 108.4 . . ?
C00E C00N H00N 119.1 . . ?
C00Q C00N C00E 121.9(3) . . ?
C00Q C00N H00N 119.1 . . ?
C00D C00O H00O 109.5 . . ?
C00D C00O H00P 109.5 . . ?
C00D C00O H00Q 109.5 . . ?
H00O C00O H00P 109.5 . . ?
H00O C00O H00Q 109.5 . . ?
H00P C00O H00Q 109.5 . . ?
C00D C00P H00R 109.5 . . ?
C00D C00P H00S 109.5 . . ?
C00D C00P H00T 109.5 . . ?
H00R C00P H00S 109.5 . . ?
H00R C00P H00T 109.5 . . ?
H00S C00P H00T 109.5 . . ?
C00J C00Q C00N 119.0(3) . . ?
C00J C00Q H00U 120.5 . . ?
C00N C00Q H00U 120.5 . . ?
C00F C00R H00V 109.5 . . ?
C00F C00R H00W 109.5 . . ?
C00F C00R H00X 109.5 . . ?
H00V C00R H00W 109.5 . . ?
H00V C00R H00X 109.5 . . ?
H00W C00R H00X 109.5 . . ?
C00B C00S H00Y 109.5 . . ?
C00B C00S H 109.5 . . ?
C00B C00S HA 109.5 . . ?
H00Y C00S H 109.5 . . ?
H00Y C00S HA 109.5 . . ?
H C00S HA 109.5 . . ?
C00I C00T H00Z 107(2) . . ?
C00I C00T HJ 111(2) . . ?
C00I C00T HK 108(3) . . ?
H00Z C00T HJ 111(3) . . ?
H00Z C00T HK 105(3) . . ?
HJ C00T HK 114(3) . . ?
C00B C00U H00 109.5 . . ?
C00B C00U HB 109.5 . . ?
C00B C00U HC 109.5 . . ?
H00 C00U HB 109.5 . . ?
H00 C00U HC 109.5 . . ?
HB C00U HC 109.5 . . ?
C00M C00V H1 109.5 . . ?
C00M C00V HD 109.5 . . ?
C00M C00V HE 109.5 . . ?
H1 C00V HD 109.5 . . ?
H1 C00V HE 109.5 . . ?
HD C00V HE 109.5 . . ?
C00I C00W H2 109.5 . . ?
C00I C00W HF 109.5 . . ?
C00I C00W HG 109.5 . . ?
H2 C00W HF 109.5 . . ?
H2 C00W HG 109.5 . . ?
HF C00W HG 109.5 . . ?
C00M C00X H3 109.5 . . ?
C00M C00X HH 109.5 . . ?
C00M C00X HI 109.5 . . ?
H3 C00X HH 109.5 . . ?
H3 C00X HI 109.5 . . ?
HH C00X HI 109.5 . . ?
H2A C2 H2B 109.5 . . ?
H2A C2 H2C 109.5 . . ?
H2B C2 H2C 109.5 . . ?
C3 C2 H2A 109.5 . . ?
C3 C2 H2B 109.5 . . ?
C3 C2 H2C 109.5 . . ?
C4 C3 C2 120.8(8) . . ?
C4 C3 C8 118.0(6) . . ?
C8 C3 C2 121.2(7) . . ?
C3 C4 H4 119.2 . . ?
C5 C4 C3 121.7(8) . . ?
C5 C4 H4 119.2 . . ?
C4 C5 H5 120.2 . . ?
C4 C5 C6 119.7(8) . . ?
C6 C5 H5 120.2 . . ?
C5 C6 H6 120.6 . . ?
C7 C6 C5 118.9(8) . . ?
C7 C6 H6 120.6 . . ?
C6 C7 H7 119.4 . . ?
C8 C7 C6 121.2(7) . . ?
C8 C7 H7 119.4 . . ?
C3 C8 H8 119.7 . . ?
C7 C8 C3 120.6(7) . . ?
C7 C8 H8 119.7 . . ?

loop_
_geom_bond_atom_site_label_1
_geom_bond_atom_site_label_2
_geom_bond_distance
_geom_bond_site_symmetry_2
_geom_bond_publ_flag
Gd01 I002 2.9327(4) . ?
Gd01 N003 2.333(2) . ?
Gd01 N003 2.333(2) 2_655 ?
Gd01 N004 2.444(2) 2_655 ?
Gd01 N004 2.444(2) . ?
Gd01 C007 2.872(2) . ?
Gd01 C007 2.872(2) 2_655 ?
N003 C005 1.444(3) . ?
N003 C007 1.365(3) . ?
N004 C007 1.335(3) . ?
N004 C00C 1.438(3) . ?
C005 C006 1.407(3) . ?
C005 C008 1.407(4) . ?
C006 C009 1.392(3) . ?
C006 C00F 1.519(4) . ?
C007 C00I 1.565(3) . ?
C008 C00D 1.517(4) . ?
C008 C00H 1.399(3) . ?
C009 H009 0.9500 . ?
C009 C00L 1.364(4) . ?
C00A C00C 1.408(4) . ?
C00A C00J 1.394(4) . ?
C00A C00M 1.525(4) . ?
C00B H00B 1.0000 . ?
C00B C00E 1.507(4) . ?
C00B C00S 1.529(4) . ?
C00B C00U 1.524(4) . ?
C00C C00E 1.417(4) . ?
C00D H00D 1.0000 . ?
C00D C00O 1.529(4) . ?
C00D C00P 1.532(4) . ?
C00E C00N 1.401(4) . ?
C00F H00F 1.0000 . ?
C00F C00G 1.529(4) . ?
C00F C00R 1.531(4) . ?
C00G H00A 0.9800 . ?
C00G H00C 0.9800 . ?
C00G H00E 0.9800 . ?
C00H H00H 0.9500 . ?
C00H C00L 1.386(4) . ?
C00I C00K 1.546(4) . ?
C00I C00T 1.547(4) . ?
C00I C00W 1.538(5) . ?
C00J H00J 0.9500 . ?
C00J C00Q 1.372(5) . ?
C00K H00G 0.9800 . ?
C00K H00I 0.9800 . ?
C00K H00K 0.9800 . ?
C00L H00L 0.9500 . ?
C00M H00M 1.0000 . ?
C00M C00V 1.528(5) . ?
C00M C00X 1.538(4) . ?
C00N H00N 0.9500 . ?
C00N C00Q 1.377(4) . ?
C00O H00O 0.9800 . ?
C00O H00P 0.9800 . ?
C00O H00Q 0.9800 . ?
C00P H00R 0.9800 . ?
C00P H00S 0.9800 . ?
C00P H00T 0.9800 . ?
C00Q H00U 0.9500 . ?
C00R H00V 0.9800 . ?
C00R H00W 0.9800 . ?
C00R H00X 0.9800 . ?
C00S H00Y 0.9800 . ?
C00S H 0.9800 . ?
C00S HA 0.9800 . ?
C00T H00Z 1.02(4) . ?
C00T HJ 1.02(5) . ?
C00T HK 0.95(4) . ?
C00U H00 0.9800 . ?
C00U HB 0.9800 . ?
C00U HC 0.9800 . ?
C00V H1 0.9800 . ?
C00V HD 0.9800 . ?
C00V HE 0.9800 . ?
C00W H2 0.9800 . ?
C00W HF 0.9800 . ?
C00W HG 0.9800 . ?
C00X H3 0.9800 . ?
C00X HH 0.9800 . ?
C00X HI 0.9800 . ?
C2 H2A 0.9800 . ?
C2 H2B 0.9800 . ?
C2 H2C 0.9800 . ?
C2 C3 1.505(11) . ?
C3 C4 1.383(9) . ?
C3 C8 1.385(8) . ?
C4 H4 0.9500 . ?
C4 C5 1.374(8) . ?
C5 H5 0.9500 . ?
C5 C6 1.389(9) . ?
C6 H6 0.9500 . ?
C6 C7 1.373(9) . ?
C7 H7 0.9500 . ?
C7 C8 1.373(8) . ?
C8 H8 0.9500 . ?

loop_
_geom_torsion_atom_site_label_1
_geom_torsion_atom_site_label_2
_geom_torsion_atom_site_label_3
_geom_torsion_atom_site_label_4
_geom_torsion
_geom_torsion_site_symmetry_1
_geom_torsion_site_symmetry_2
_geom_torsion_site_symmetry_3
_geom_torsion_site_symmetry_4
_geom_torsion_publ_flag
Gd01 N003 C005 C006 62.9(3) . . . . ?
Gd01 N003 C005 C008 -111.0(2) . . . . ?
Gd01 N003 C007 N004 7.6(2) . . . . ?
Gd01 N003 C007 C00I -169.9(2) . . . . ?
Gd01 N004 C007 N003 -7.2(2) . . . . ?
Gd01 N004 C007 C00I 170.2(2) . . . . ?
Gd01 N004 C00C C00A -88.3(3) . . . . ?
Gd01 N004 C00C C00E 86.7(3) . . . . ?
N003 C005 C006 C009 -179.5(2) . . . . ?
N003 C005 C006 C00F -5.2(4) . . . . ?
N003 C005 C008 C00D 2.2(4) . . . . ?
N003 C005 C008 C00H 179.0(2) . . . . ?
N003 C007 C00I C00K -168.5(3) . . . . ?
N003 C007 C00I C00T 71.8(3) . . . . ?
N003 C007 C00I C00W -48.7(3) . . . . ?
N004 C007 C00I C00K 14.3(4) . . . . ?
N004 C007 C00I C00T -105.4(3) . . . . ?
N004 C007 C00I C00W 134.1(3) . . . . ?
N004 C00C C00E C00B -1.9(4) . . . . ?
N004 C00C C00E C00N 177.5(2) . . . . ?
C005 N003 C007 Gd01 156.1(3) . . . . ?
C005 N003 C007 N004 163.7(2) . . . . ?
C005 N003 C007 C00I -13.8(4) . . . . ?
C005 C006 C009 C00L 1.8(4) . . . . ?
C005 C006 C00F C00G -96.4(3) . . . . ?
C005 C006 C00F C00R 140.5(3) . . . . ?
C005 C008 C00D C00O -140.5(3) . . . . ?
C005 C008 C00D C00P 96.4(3) . . . . ?
C005 C008 C00H C00L -0.8(4) . . . . ?
C006 C005 C008 C00D -171.7(2) . . . . ?
C006 C005 C008 C00H 5.1(4) . . . . ?
C006 C009 C00L C00H 2.4(4) . . . . ?
C007 N003 C005 C006 -85.6(3) . . . . ?
C007 N003 C005 C008 100.4(3) . . . . ?
C007 N004 C00C C00A 90.9(3) . . . . ?
C007 N004 C00C C00E -94.1(3) . . . . ?
C008 C005 C006 C009 -5.6(4) . . . . ?
C008 C005 C006 C00F 168.8(2) . . . . ?
C008 C00H C00L C009 -2.9(4) . . . . ?
C009 C006 C00F C00G 77.9(3) . . . . ?
C009 C006 C00F C00R -45.2(4) . . . . ?
C00A C00C C00E C00B 173.2(2) . . . . ?
C00A C00C C00E C00N -7.3(4) . . . . ?
C00A C00J C00Q C00N -3.2(5) . . . . ?
C00B C00E C00N C00Q -177.7(3) . . . . ?
C00C N004 C007 Gd01 -179.4(3) . . . . ?
C00C N004 C007 N003 173.3(2) . . . . ?
C00C N004 C007 C00I -9.2(4) . . . . ?
C00C C00A C00J C00Q -1.3(4) . . . . ?
C00C C00A C00M C00V 124.0(3) . . . . ?
C00C C00A C00M C00X -114.8(3) . . . . ?
C00C C00E C00N C00Q 2.8(4) . . . . ?
C00D C008 C00H C00L 176.1(2) . . . . ?
C00E C00N C00Q C00J 2.4(4) . . . . ?
C00F C006 C009 C00L -172.7(3) . . . . ?
C00H C008 C00D C00O 42.7(3) . . . . ?
C00H C008 C00D C00P -80.4(3) . . . . ?
C00J C00A C00C N004 -178.5(2) . . . . ?
C00J C00A C00C C00E 6.6(4) . . . . ?
C00J C00A C00M C00V -56.4(3) . . . . ?
C00J C00A C00M C00X 64.8(3) . . . . ?
C00M C00A C00C N004 1.0(4) . . . . ?
C00M C00A C00C C00E -173.8(3) . . . . ?
C00M C00A C00J C00Q 179.1(3) . . . . ?
C00S C00B C00E C00C -138.8(3) . . . . ?
C00S C00B C00E C00N 41.7(3) . . . . ?
C00U C00B C00E C00C 96.6(3) . . . . ?
C00U C00B C00E C00N -82.9(3) . . . . ?
C2 C3 C4 C5 179.5(10) . . . . ?
C2 C3 C8 C7 179.6(10) . . . . ?
C3 C4 C5 C6 0.8(16) . . . . ?
C4 C3 C8 C7 0.2(18) . . . . ?
C4 C5 C6 C7 0.4(18) . . . . ?
C5 C6 C7 C8 -1.3(17) . . . . ?
C6 C7 C8 C3 1.0(15) . . . . ?
C8 C3 C4 C5 -1.1(18) . . . . ?
